data_4330732
loop_
_publ_author_name
'Francisco J. Mu\~noz-Lara'
'Zulema Arc\'is-Castillo'
'M. Carmen Mu\~noz'
'J. Alberto Rodr\'iguez-Velamaz\'an'
'Ana B. Gaspar'
'Jos\'e A. Real'

_publ_section_title
;
 Heterobimetallic MOFs Containing Tetrathiocyanometallate Building Blocks:
 Pressure-Induced Spin Crossover in the Porous {FeII(pz)[PdII(SCN)4]} 3D
 Coordination Polymer
;
_journal_name_full 'Inorganic Chemistry'
_journal_page_first 11126
_journal_page_last 11132
_journal_paper_doi 10.1021/ic3016673
_journal_volume 51
_journal_year 2012
_chemical_formula_sum 'C5 H6 Fe0.5 N3 O Pd0.5 S2'
_chemical_formula_weight 269.37
_chemical_name_systematic
;
 ?
;
_space_group_IT_number 2
_symmetry_cell_setting triclinic
_symmetry_space_group_name_Hall '-P 1'
_symmetry_space_group_name_H-M 'P -1'
_atom_sites_solution_hydrogens geom
_atom_sites_solution_primary direct
_atom_sites_solution_secondary difmap
_audit_creation_method SHELXL-97
_cell_angle_alpha 86.851(2)
_cell_angle_beta 87.601(9)
_cell_angle_gamma 69.5750(10)
_cell_formula_units_Z 2
_cell_length_a 7.5717(2)
_cell_length_b 7.7015(10)
_cell_length_c 8.5073(6)
_cell_measurement_temperature 120(1)
_cell_volume 464.06(7)
_computing_cell_refinement 'HKL DENZO'
_computing_data_collection COLLECT
_computing_data_reduction 'HKL DENZO and SCALEPACK'
_computing_structure_refinement 'SHELXL-97 (Sheldrick, 2008)'
_computing_structure_solution SHELXS-97
_diffrn_ambient_temperature 120(1)
_diffrn_measured_fraction_theta_full 0.706
_diffrn_measured_fraction_theta_max 0.706
_diffrn_radiation_monochromator graphite
_diffrn_radiation_source 'fine-focus sealed tube'
_diffrn_radiation_type MoK\a
_diffrn_radiation_wavelength 0.71073
_diffrn_reflns_av_R_equivalents 0.0196
_diffrn_reflns_av_sigmaI/netI 0.0408
_diffrn_reflns_limit_h_max 8
_diffrn_reflns_limit_h_min -6
_diffrn_reflns_limit_k_max 9
_diffrn_reflns_limit_k_min -9
_diffrn_reflns_limit_l_max 10
_diffrn_reflns_limit_l_min -10
_diffrn_reflns_number 2009
_diffrn_reflns_theta_full 25.88
_diffrn_reflns_theta_max 25.88
_diffrn_reflns_theta_min 2.40
_exptl_absorpt_coefficient_mu 2.216
_exptl_absorpt_correction_T_max 0.9570
_exptl_absorpt_correction_T_min 0.8785
_exptl_absorpt_correction_type empirical
_exptl_absorpt_process_details 'empirical absorption correction:XABS2'
_exptl_crystal_colour red
_exptl_crystal_density_diffrn 1.928
_exptl_crystal_description prismatic
_exptl_crystal_F_000 266
_exptl_crystal_size_max 0.06
_exptl_crystal_size_mid 0.03
_exptl_crystal_size_min 0.02
_refine_diff_density_max 0.852
_refine_diff_density_min -0.438
_refine_diff_density_rms 0.103
_refine_ls_extinction_method none
_refine_ls_goodness_of_fit_ref 0.978
_refine_ls_hydrogen_treatment mixed
_refine_ls_matrix_type full
_refine_ls_number_parameters 136
_refine_ls_number_reflns 1278
_refine_ls_number_restraints 0
_refine_ls_restrained_S_all 0.978
_refine_ls_R_factor_all 0.0392
_refine_ls_R_factor_gt 0.0284
_refine_ls_shift/su_max 0.008
_refine_ls_shift/su_mean 0.000
_refine_ls_structure_factor_coef Fsqd
_refine_ls_weighting_details 'calc w=1/[\s^2^(Fo^2^)+(0.0494P)^2^+0.0000P] where P=(Fo^2^+2Fc^2^)/3'
_refine_ls_weighting_scheme calc
_refine_ls_wR_factor_gt 0.0639
_refine_ls_wR_factor_ref 0.0664
_reflns_number_gt 1062
_reflns_number_total 1278
_reflns_threshold_expression >2sigma(I)
_cod_data_source_file ic3016673_si_001.cif
_cod_data_source_block shelxl
_cod_original_formula_sum 'C5 H6 Fe0.50 N3 O Pd0.50 S2'
_cod_database_code 4330732

loop_
_symmetry_equiv_pos_as_xyz
'x, y, z'
'-x, -y, -z'

loop_
_atom_site_label
_atom_site_type_symbol
_atom_site_fract_x
_atom_site_fract_y
_atom_site_fract_z
_atom_site_U_iso_or_equiv
_atom_site_adp_type
_atom_site_occupancy
_atom_site_symmetry_multiplicity
_atom_site_calc_flag
_atom_site_refinement_flags
Pd Pd 0.5000 0.5000 0.5000 0.01105(17) Uani 1 2 d S
Fe Fe 0.0000 1.0000 0.0000 0.0120(2) Uani 1 2 d S
S1 S 0.39331(19) 0.82281(15) 0.47566(14) 0.0215(3) Uani 1 1 d .
S2 S 0.55486(18) 0.52612(15) 0.76464(13) 0.0181(3) Uani 1 1 d .
O1 O -0.0996(5) 0.7829(4) 0.0674(4) 0.0230(9) Uani 1 1 d .
N1 N 0.1667(6) 0.9357(5) 0.2081(4) 0.0162(9) Uani 1 1 d .
N2 N 0.2327(6) 0.8074(5) 0.8799(4) 0.0204(10) Uani 1 1 d .
N3 N 0.0241(6) 0.4075(5) 0.6464(5) 0.0210(10) Uani 1 1 d .
C1 C 0.2626(7) 0.8834(5) 0.3158(5) 0.0145(10) Uani 1 1 d .
C2 C 0.3630(7) 0.6932(6) 0.8284(5) 0.0162(11) Uani 1 1 d .
C3 C -0.2883(11) 0.7899(10) 0.0539(8) 0.0407(16) Uani 1 1 d .
C4 C 0.0395(7) 0.3194(6) 0.5145(6) 0.0225(12) Uani 1 1 d .
C5 C -0.0163(8) 0.5908(7) 0.6302(6) 0.0241(13) Uani 1 1 d .
H4 H 0.062(6) 0.194(6) 0.521(5) 0.010(11) Uiso 1 1 d .
H5 H -0.016(8) 0.642(7) 0.717(7) 0.029(15) Uiso 1 1 d .
H1O H -0.058(9) 0.721(8) 0.153(7) 0.044(18) Uiso 1 1 d .
H3C H -0.301(9) 0.675(8) 0.080(7) 0.046(18) Uiso 1 1 d .
H3A H -0.336(9) 0.845(8) -0.062(8) 0.06(2) Uiso 1 1 d .
H3B H -0.364(11) 0.834(9) 0.140(9) 0.07(2) Uiso 1 1 d .

loop_
_atom_site_aniso_label
_atom_site_aniso_U_11
_atom_site_aniso_U_22
_atom_site_aniso_U_33
_atom_site_aniso_U_23
_atom_site_aniso_U_13
_atom_site_aniso_U_12
Pd 0.0109(3) 0.0113(3) 0.0073(3) -0.00286(18) 0.0008(2) 0.0009(2)
Fe 0.0125(6) 0.0119(4) 0.0078(5) -0.0014(4) 0.0025(4) 0.0005(4)
S1 0.0317(9) 0.0133(5) 0.0160(6) -0.0022(5) -0.0081(6) -0.0025(5)
S2 0.0158(8) 0.0191(6) 0.0113(6) -0.0056(5) -0.0020(5) 0.0051(5)
O1 0.029(3) 0.0222(17) 0.0212(19) 0.0057(15) -0.0022(17) -0.0139(16)
N1 0.014(3) 0.0136(18) 0.016(2) -0.0010(16) 0.0003(19) 0.0014(16)
N2 0.019(3) 0.021(2) 0.014(2) -0.0037(17) 0.0014(19) 0.0013(19)
N3 0.012(3) 0.020(2) 0.026(2) 0.0056(18) 0.0032(19) -0.0001(17)
C1 0.015(3) 0.011(2) 0.016(2) -0.0053(19) 0.008(2) -0.0025(19)
C2 0.023(3) 0.015(2) 0.008(2) -0.0006(18) -0.006(2) -0.004(2)
C3 0.038(5) 0.063(4) 0.034(4) 0.015(3) -0.005(3) -0.036(4)
C4 0.014(3) 0.014(2) 0.036(3) 0.004(2) 0.006(2) -0.003(2)
C5 0.017(4) 0.030(3) 0.026(3) -0.009(3) 0.009(2) -0.011(2)

loop_
_atom_type_symbol
_atom_type_description
_atom_type_scat_dispersion_real
_atom_type_scat_dispersion_imag
_atom_type_scat_source
C C 0.0033 0.0016 'International Tables Vol C Tables 4.2.6.8 and 6.1.1.4'
H H 0.0000 0.0000 'International Tables Vol C Tables 4.2.6.8 and 6.1.1.4'
N N 0.0061 0.0033 'International Tables Vol C Tables 4.2.6.8 and 6.1.1.4'
S S 0.1246 0.1234 'International Tables Vol C Tables 4.2.6.8 and 6.1.1.4'
Fe Fe 0.3463 0.8444 'International Tables Vol C Tables 4.2.6.8 and 6.1.1.4'
Pd Pd -0.9988 1.0072 'International Tables Vol C Tables 4.2.6.8 and 6.1.1.4'
O O 0.0106 0.0060 'International Tables Vol C Tables 4.2.6.8 and 6.1.1.4'

loop_
_geom_angle_atom_site_label_1
_geom_angle_atom_site_label_2
_geom_angle_atom_site_label_3
_geom_angle
_geom_angle_site_symmetry_1
_geom_angle_site_symmetry_3
S1 Pd S1 180.0 . 2_666
S1 Pd S2 92.39(4) . 2_666
S1 Pd S2 87.61(4) 2_666 2_666
S1 Pd S2 87.61(4) . .
S1 Pd S2 92.39(4) 2_666 .
S2 Pd S2 180.0 2_666 .
O1 Fe O1 180.0 2_575 .
O1 Fe N2 89.36(15) 2_575 2_576
O1 Fe N2 90.64(15) . 2_576
O1 Fe N2 90.64(15) 2_575 1_554
O1 Fe N2 89.36(15) . 1_554
N2 Fe N2 180.0 2_576 1_554
O1 Fe N1 91.01(14) 2_575 .
O1 Fe N1 88.99(14) . .
N2 Fe N1 91.89(14) 2_576 .
N2 Fe N1 88.11(14) 1_554 .
O1 Fe N1 88.99(14) 2_575 2_575
O1 Fe N1 91.01(14) . 2_575
N2 Fe N1 88.11(14) 2_576 2_575
N2 Fe N1 91.89(14) 1_554 2_575
N1 Fe N1 180.00(19) . 2_575
C1 S1 Pd 106.71(14) . .
C2 S2 Pd 104.89(15) . .
C3 O1 Fe 125.2(3) . .
C3 O1 H1O 107(4) . .
Fe O1 H1O 117(4) . .
C1 N1 Fe 173.3(3) . .
C2 N2 Fe 173.4(4) . 1_556
C4 N3 C5 116.1(4) . .
N1 C1 S1 176.0(4) . .
N2 C2 S2 176.8(4) . .
O1 C3 H3C 112(4) . .
O1 C3 H3A 109(3) . .
H3C C3 H3A 114(5) . .
O1 C3 H3B 114(5) . .
H3C C3 H3B 87(5) . .
H3A C3 H3B 120(6) . .
N3 C4 C5 122.4(4) . 2_566
N3 C4 H4 119(3) . .
C5 C4 H4 119(3) 2_566 .
N3 C5 C4 121.6(5) . 2_566
N3 C5 H5 114(3) . .
C4 C5 H5 125(3) 2_566 .

loop_
_geom_bond_atom_site_label_1
_geom_bond_atom_site_label_2
_geom_bond_distance
_geom_bond_site_symmetry_2
Pd S1 2.3307(11) .
Pd S1 2.3307(11) 2_666
Pd S2 2.3384(11) 2_666
Pd S2 2.3384(11) .
Fe O1 2.105(3) 2_575
Fe O1 2.105(3) .
Fe N2 2.131(4) 2_576
Fe N2 2.131(4) 1_554
Fe N1 2.152(4) .
Fe N1 2.152(4) 2_575
S1 C1 1.663(5) .
S2 C2 1.664(5) .
O1 C3 1.420(7) .
O1 H1O 0.86(6) .
N1 C1 1.157(6) .
N2 C2 1.157(6) .
N2 Fe 2.131(4) 1_556
N3 C4 1.323(6) .
N3 C5 1.336(6) .
C3 H3C 0.94(6) .
C3 H3A 1.08(6) .
C3 H3B 0.91(8) .
C4 C5 1.365(7) 2_566
C4 H4 0.92(4) .
C5 C4 1.365(7) 2_566
C5 H5 0.86(5) .
